data_7705073
loop_
_publ_author_name
'Mo, Xiu-Fang'
'Xiong, Chang-Feng'
'Chen, Ze-Wen'
'Liu, Chao'
'He, Piao'
'Tong, Hai-Xia'
'Yi, Xiao-Yi'

_publ_section_title
;
 Zinc complexes supported by pyridine-<i>N</i>-oxide ligands: synthesis,
 structures and catalytic Michael addition reactions.
;
_journal_issue 35
_journal_name_full 'Dalton transactions (Cambridge, England : 2003)'
_journal_page_first 12365
_journal_page_last 12371
_journal_paper_doi 10.1039/d0dt00185f
_journal_volume 49
_journal_year 2020
_chemical_formula_sum 'C32 H28 Cl8 N6 O4 Zn'
_chemical_formula_weight 909.57
_space_group_crystal_system orthorhombic
_space_group_IT_number 70
_space_group_name_Hall '-F 2uv 2vw'
_space_group_name_H-M_alt 'F d d d :2'
_atom_sites_solution_hydrogens geom
_audit_creation_method SHELXL-2013
_audit_update_record
;
2020-06-23 deposited with the CCDC.	2020-08-03 downloaded from the CCDC.
;
_cell_angle_alpha 90
_cell_angle_beta 90
_cell_angle_gamma 90
_cell_formula_units_Z 8
_cell_length_a 12.8301(9)
_cell_length_b 16.4771(11)
_cell_length_c 37.538(3)
_cell_measurement_reflns_used 2856
_cell_measurement_temperature 293(2)
_cell_measurement_theta_max 28.56
_cell_measurement_theta_min 1.82
_cell_volume 7935.6(10)
_computing_cell_refinement 'Bruker SAINT'
_computing_data_collection 'Bruker APEX2'
_computing_data_reduction 'Bruker SAINT'
_computing_molecular_graphics 'Bruker SHELXTL'
_computing_publication_material 'Bruker SHELXTL'
_computing_structure_refinement 'SHELXL-2013 (Sheldrick, 2013)'
_computing_structure_solution 'SHELXL-2013 (Sheldrick, 2013)'
_diffrn_ambient_temperature 293(2)
_diffrn_measured_fraction_theta_full 0.971
_diffrn_measured_fraction_theta_max 0.999
_diffrn_measurement_device_type 'Bruker APEX-II CCD'
_diffrn_measurement_method 'phi and omega scans'
_diffrn_radiation_type MoK\a
_diffrn_radiation_wavelength 0.71073
_diffrn_reflns_av_R_equivalents 0.1023
_diffrn_reflns_av_unetI/netI 0.0657
_diffrn_reflns_Laue_measured_fraction_full 0.971
_diffrn_reflns_Laue_measured_fraction_max 0.999
_diffrn_reflns_limit_h_max 15
_diffrn_reflns_limit_h_min -15
_diffrn_reflns_limit_k_max 18
_diffrn_reflns_limit_k_min -19
_diffrn_reflns_limit_l_max 44
_diffrn_reflns_limit_l_min -40
_diffrn_reflns_number 14968
_diffrn_reflns_point_group_measured_fraction_full 0.971
_diffrn_reflns_point_group_measured_fraction_max 0.999
_diffrn_reflns_theta_full 25.242
_diffrn_reflns_theta_max 24.992
_diffrn_reflns_theta_min 2.084
_exptl_absorpt_coefficient_mu 1.201
_exptl_absorpt_correction_T_max 0.7453
_exptl_absorpt_correction_T_min 0.6073
_exptl_absorpt_correction_type multi-scan
_exptl_absorpt_process_details
'SADABS-2008/1 - Bruker AXS was used for absorption correction. wR2(int) was 0.0672 before and 0.0527 after correction. The Ratio of minimum to maximum transmission is 0.8148. The  Lambda/2 correction factor is 0.0015.'
_exptl_crystal_colour yellow
_exptl_crystal_density_diffrn 1.523
_exptl_crystal_description block
_exptl_crystal_F_000 3680
_exptl_crystal_size_max 0.8
_exptl_crystal_size_mid 0.4
_exptl_crystal_size_min 0.2
_refine_diff_density_max 0.480
_refine_diff_density_min -0.527
_refine_diff_density_rms 0.074
_refine_ls_extinction_method none
_refine_ls_goodness_of_fit_ref 1.147
_refine_ls_hydrogen_treatment constr
_refine_ls_matrix_type full
_refine_ls_number_parameters 127
_refine_ls_number_reflns 1757
_refine_ls_number_restraints 6
_refine_ls_restrained_S_all 1.162
_refine_ls_R_factor_all 0.1575
_refine_ls_R_factor_gt 0.0783
_refine_ls_shift/su_max 0.000
_refine_ls_shift/su_mean 0.000
_refine_ls_structure_factor_coef Fsqd
_refine_ls_weighting_details
;
 w=1/[\s^2^(Fo^2^)+(0.1000P)^2^]
 where P=(Fo^2^+2Fc^2^)/3
;
_refine_ls_weighting_scheme calc
_refine_ls_wR_factor_gt 0.1904
_refine_ls_wR_factor_ref 0.2155
_reflns_Friedel_coverage 0.000
_reflns_number_gt 899
_reflns_number_total 1757
_reflns_threshold_expression 'I > 2\s(I)'
_cod_data_source_file d0dt00185f2.cif
_cod_data_source_block Zn(L2)2
_cod_depositor_comments 'Adding full bibliography for 7705072--7705075.cif.'
_cod_original_sg_symbol_H-M 'F d d d'
_cod_database_code 7705073
_shelx_space_group_comment
;
The symmetry employed for this shelxl refinement is uniquely defined
by the following loop, which should always be used as a source of
symmetry information in preference to the above space-group names.
They are only intended as comments.
;
_shelxl_version_number 2013-2

loop_
_space_group_symop_operation_xyz
'x, y, z'
'-x+1/4, -y+1/4, z'
'x, -y+1/4, -z+1/4'
'-x+1/4, y, -z+1/4'
'x, y+1/2, z+1/2'
'-x+1/4, -y+3/4, z+1/2'
'x, -y+3/4, -z+3/4'
'-x+1/4, y+1/2, -z+3/4'
'x+1/2, y, z+1/2'
'-x+3/4, -y+1/4, z+1/2'
'x+1/2, -y+1/4, -z+3/4'
'-x+3/4, y, -z+3/4'
'x+1/2, y+1/2, z'
'-x+3/4, -y+3/4, z'
'x+1/2, -y+3/4, -z+1/4'
'-x+3/4, y+1/2, -z+1/4'
'-x, -y, -z'
'x-1/4, y-1/4, -z'
'-x, y-1/4, z-1/4'
'x-1/4, -y, z-1/4'
'-x, -y+1/2, -z+1/2'
'x-1/4, y+1/4, -z+1/2'
'-x, y+1/4, z+1/4'
'x-1/4, -y+1/2, z+1/4'
'-x+1/2, -y, -z+1/2'
'x+1/4, y-1/4, -z+1/2'
'-x+1/2, y-1/4, z+1/4'
'x+1/4, -y, z+1/4'
'-x+1/2, -y+1/2, -z'
'x+1/4, y+1/4, -z'
'-x+1/2, y+1/4, z-1/4'
'x+1/4, -y+1/2, z-1/4'

loop_
_atom_site_label
_atom_site_type_symbol
_atom_site_fract_x
_atom_site_fract_y
_atom_site_fract_z
_atom_site_U_iso_or_equiv
_atom_site_adp_type
_atom_site_occupancy
_atom_site_site_symmetry_order
_atom_site_calc_flag
_atom_site_refinement_flags_posn
_atom_site_refinement_flags_adp
_atom_site_refinement_flags_occupancy
_atom_site_disorder_assembly
_atom_site_disorder_group
Zn1 Zn 0.3750 0.8750 0.3750 0.0641(6) Uani 1 4 d S T P . .
O1 O 0.2571(3) 0.7828(3) 0.38227(11) 0.0769(13) Uani 1 1 d . . . . .
N1 N 0.3750 0.8750 0.42714(18) 0.0626(18) Uani 1 2 d S T P . .
N2 N 0.2809(4) 0.7206(4) 0.40294(16) 0.0723(14) Uani 1 1 d . . . . .
C1 C 0.3523(4) 0.8114(4) 0.44911(16) 0.0697(17) Uani 1 1 d . . . . .
C2 C 0.3277(5) 0.7307(4) 0.43541(19) 0.0694(17) Uani 1 1 d . . . . .
C5 C 0.3617(5) 0.8348(4) 0.48409(17) 0.087(2) Uani 1 1 d . . . . .
H5 H 0.3518 0.8022 0.5040 0.105 Uiso 1 1 calc R U . . .
C6 C 0.2562(5) 0.6465(5) 0.3907(2) 0.093(2) Uani 1 1 d . . . . .
H6 H 0.2269 0.6410 0.3681 0.111 Uiso 1 1 calc R U . . .
C7 C 0.3489(6) 0.6617(6) 0.4557(2) 0.093(2) Uani 1 1 d . . . . .
H7 H 0.3818 0.6667 0.4777 0.112 Uiso 1 1 calc R U . . .
C11 C 0.3210(7) 0.5859(6) 0.4432(3) 0.106(3) Uani 1 1 d . . . . .
H11 H 0.3345 0.5400 0.4569 0.128 Uiso 1 1 calc R U . . .
C13 C 0.2740(7) 0.5785(5) 0.4111(3) 0.111(3) Uani 1 1 d . . . . .
H13 H 0.2538 0.5277 0.4029 0.133 Uiso 1 1 calc R U . . .
Cl1 Cl 0.1134(3) 0.7240(2) 0.29628(12) 0.2056(16) Uani 1 1 d . . . . .
Cl2 Cl 0.0192(5) 0.8748(4) 0.3008(2) 0.175(3) Uani 0.705(13) 1 d . . P A 1
C3 C 0.1226(6) 0.8197(5) 0.3127(3) 0.124(3) Uani 1 1 d . . . . .
H3AA H 0.1271 0.8176 0.3385 0.149 Uiso 0.705(13) 1 calc R U P A 1
H3AB H 0.1856 0.8451 0.3038 0.149 Uiso 0.705(13) 1 calc R U P A 1
H3BC H 0.1371 0.8574 0.2935 0.149 Uiso 0.295(13) 1 calc R U P A 2
H3BD H 0.1796 0.8226 0.3297 0.149 Uiso 0.295(13) 1 calc R U P A 2
Cl2A Cl -0.0016(8) 0.8481(7) 0.3351(7) 0.174(8) Uani 0.295(13) 1 d . U P A 2

loop_
_atom_site_aniso_label
_atom_site_aniso_U_11
_atom_site_aniso_U_22
_atom_site_aniso_U_33
_atom_site_aniso_U_23
_atom_site_aniso_U_13
_atom_site_aniso_U_12
Zn1 0.0578(9) 0.0600(11) 0.0745(10) 0.000 0.000 0.000
O1 0.064(3) 0.069(3) 0.098(3) 0.011(3) -0.006(2) -0.006(2)
N1 0.054(4) 0.055(5) 0.079(5) 0.000 0.000 0.006(3)
N2 0.050(3) 0.062(4) 0.105(4) 0.007(4) 0.009(3) -0.007(3)
C1 0.061(4) 0.081(5) 0.067(4) 0.005(3) 0.006(3) 0.015(3)
C2 0.058(4) 0.061(5) 0.090(5) 0.008(4) 0.018(3) 0.004(3)
C5 0.081(5) 0.103(6) 0.078(4) 0.019(3) 0.001(4) 0.014(5)
C6 0.085(5) 0.073(6) 0.121(6) 0.000(5) 0.009(4) -0.013(4)
C7 0.089(5) 0.084(6) 0.107(5) 0.020(5) 0.012(4) 0.010(4)
C11 0.094(6) 0.091(8) 0.135(8) 0.030(6) 0.025(6) 0.002(5)
C13 0.112(7) 0.060(6) 0.161(9) 0.011(6) 0.016(6) -0.012(5)
Cl1 0.154(3) 0.151(3) 0.311(4) -0.056(3) -0.017(3) -0.019(2)
Cl2 0.150(4) 0.156(5) 0.219(7) -0.028(4) -0.041(4) 0.062(3)
C3 0.098(6) 0.096(7) 0.177(8) 0.013(6) -0.028(6) -0.012(5)
Cl2A 0.108(7) 0.125(9) 0.289(19) -0.032(9) -0.005(8) -0.016(6)

loop_
_atom_type_symbol
_atom_type_description
_atom_type_scat_dispersion_real
_atom_type_scat_dispersion_imag
_atom_type_scat_source
C C 0.0033 0.0016 'International Tables Vol C Tables 4.2.6.8 and 6.1.1.4'
H H 0.0000 0.0000 'International Tables Vol C Tables 4.2.6.8 and 6.1.1.4'
Cl Cl 0.1484 0.1585 'International Tables Vol C Tables 4.2.6.8 and 6.1.1.4'
N N 0.0061 0.0033 'International Tables Vol C Tables 4.2.6.8 and 6.1.1.4'
O O 0.0106 0.0060 'International Tables Vol C Tables 4.2.6.8 and 6.1.1.4'
Zn Zn 0.2839 1.4301 'International Tables Vol C Tables 4.2.6.8 and 6.1.1.4'

loop_
_geom_angle_atom_site_label_1
_geom_angle_atom_site_label_2
_geom_angle_atom_site_label_3
_geom_angle
_geom_angle_site_symmetry_1
_geom_angle_site_symmetry_3
_geom_angle_publ_flag
N1 Zn1 N1 180.0 7_565 . ?
N1 Zn1 O1 97.25(11) 7_565 . ?
N1 Zn1 O1 82.75(11) . . ?
N1 Zn1 O1 97.25(11) 7_565 14_565 ?
N1 Zn1 O1 82.75(11) . 14_565 ?
O1 Zn1 O1 165.5(2) . 14_565 ?
N1 Zn1 O1 82.75(11) 7_565 7_565 ?
N1 Zn1 O1 97.25(11) . 7_565 ?
O1 Zn1 O1 91.1(2) . 7_565 ?
O1 Zn1 O1 90.7(2) 14_565 7_565 ?
N1 Zn1 O1 82.75(11) 7_565 12 ?
N1 Zn1 O1 97.25(11) . 12 ?
O1 Zn1 O1 90.7(2) . 12 ?
O1 Zn1 O1 91.1(2) 14_565 12 ?
O1 Zn1 O1 165.5(2) 7_565 12 ?
N2 O1 Zn1 117.2(3) . . ?
C1 N1 C1 105.6(8) . 14_565 ?
C1 N1 Zn1 127.2(4) . . ?
C1 N1 Zn1 127.2(4) 14_565 . ?
O1 N2 C6 116.7(6) . . ?
O1 N2 C2 122.0(6) . . ?
C6 N2 C2 121.3(6) . . ?
N1 C1 C5 110.1(7) . . ?
N1 C1 C2 122.2(6) . . ?
C5 C1 C2 127.7(6) . . ?
N2 C2 C7 118.2(7) . . ?
N2 C2 C1 121.3(6) . . ?
C7 C2 C1 120.5(7) . . ?
C5 C5 C1 107.1(4) 14_565 . ?
C5 C5 H5 126.5 14_565 . ?
C1 C5 H5 126.5 . . ?
N2 C6 C13 120.6(8) . . ?
N2 C6 H6 119.7 . . ?
C13 C6 H6 119.7 . . ?
C11 C7 C2 120.1(8) . . ?
C11 C7 H7 120.0 . . ?
C2 C7 H7 120.0 . . ?
C13 C11 C7 119.9(8) . . ?
C13 C11 H11 120.0 . . ?
C7 C11 H11 120.0 . . ?
C11 C13 C6 119.9(8) . . ?
C11 C13 H13 120.1 . . ?
C6 C13 H13 120.1 . . ?
Cl2 C3 Cl1 110.6(5) . . ?
Cl1 C3 Cl2A 109.8(6) . . ?
Cl2 C3 H3AA 109.5 . . ?
Cl1 C3 H3AA 109.5 . . ?
Cl2 C3 H3AB 109.5 . . ?
Cl1 C3 H3AB 109.5 . . ?
H3AA C3 H3AB 108.1 . . ?
Cl1 C3 H3BC 109.7 . . ?
Cl2A C3 H3BC 109.7 . . ?
Cl1 C3 H3BD 109.7 . . ?
Cl2A C3 H3BD 109.7 . . ?
H3BC C3 H3BD 108.2 . . ?

loop_
_geom_bond_atom_site_label_1
_geom_bond_atom_site_label_2
_geom_bond_distance
_geom_bond_site_symmetry_2
_geom_bond_publ_flag
Zn1 N1 1.957(7) 7_565 ?
Zn1 N1 1.957(7) . ?
Zn1 O1 2.161(4) . ?
Zn1 O1 2.161(4) 14_565 ?
Zn1 O1 2.161(4) 7_565 ?
Zn1 O1 2.161(4) 12 ?
O1 N2 1.322(6) . ?
N1 C1 1.364(7) . ?
N1 C1 1.364(7) 14_565 ?
N2 C6 1.343(8) . ?
N2 C2 1.369(8) . ?
C1 C5 1.374(8) . ?
C1 C2 1.461(9) . ?
C2 C7 1.396(9) . ?
C5 C5 1.366(14) 14_565 ?
C5 H5 0.9300 . ?
C6 C13 1.377(10) . ?
C6 H6 0.9300 . ?
C7 C11 1.381(11) . ?
C7 H7 0.9300 . ?
C11 C13 1.354(11) . ?
C11 H11 0.9300 . ?
C13 H13 0.9300 . ?
Cl1 C3 1.698(9) . ?
Cl2 C3 1.669(9) . ?
C3 Cl2A 1.861(17) . ?
C3 H3AA 0.9700 . ?
C3 H3AB 0.9700 . ?
C3 H3BC 0.9700 . ?
C3 H3BD 0.9700 . ?

loop_
_geom_torsion_atom_site_label_1
_geom_torsion_atom_site_label_2
_geom_torsion_atom_site_label_3
_geom_torsion_atom_site_label_4
_geom_torsion
_geom_torsion_site_symmetry_1
_geom_torsion_site_symmetry_2
_geom_torsion_site_symmetry_3
_geom_torsion_site_symmetry_4
_geom_torsion_publ_flag
Zn1 O1 N2 C6 -134.3(5) . . . . ?
Zn1 O1 N2 C2 46.2(6) . . . . ?
C1 N1 C1 C5 -0.6(3) 14_565 . . . ?
Zn1 N1 C1 C5 179.4(3) . . . . ?
C1 N1 C1 C2 -177.6(7) 14_565 . . . ?
Zn1 N1 C1 C2 2.4(7) . . . . ?
O1 N2 C2 C7 179.1(5) . . . . ?
C6 N2 C2 C7 -0.3(9) . . . . ?
O1 N2 C2 C1 0.9(8) . . . . ?
C6 N2 C2 C1 -178.6(6) . . . . ?
N1 C1 C2 N2 -29.8(8) . . . . ?
C5 C1 C2 N2 153.7(6) . . . . ?
N1 C1 C2 C7 152.0(5) . . . . ?
C5 C1 C2 C7 -24.5(9) . . . . ?
N1 C1 C5 C5 1.5(9) . . . 14_565 ?
C2 C1 C5 C5 178.3(7) . . . 14_565 ?
O1 N2 C6 C13 -177.1(6) . . . . ?
C2 N2 C6 C13 2.4(10) . . . . ?
N2 C2 C7 C11 -1.2(9) . . . . ?
C1 C2 C7 C11 177.1(6) . . . . ?
C2 C7 C11 C13 0.6(11) . . . . ?
C7 C11 C13 C6 1.5(12) . . . . ?
N2 C6 C13 C11 -3.0(12) . . . . ?
